data_7251971
loop_
_publ_author_name
'Vu, Thi Ngoc Anh'
'Polyanskaya, Nadezhda'
'Bozhenkova, Svetlana'
'Khrustalev, Viktor'
'Utenyshev, Andrey'
'Shetnev, Anton'
'Filenko, Igor'
'Huynh, Minh Chin'
'Nguyen, Anh Van'
'Kovalchukova, Olga'

_publ_section_title
;
 Synthesis, structure, and antimicrobial activity of a series of novel
 heterocyclic azo-colorants derived from \a-dicarbonyl compounds
;
_journal_issue 26
_journal_name_full 'RSC Advances'
_journal_page_first 24128
_journal_page_last 24140
_journal_paper_doi 10.1039/D5RA10033J
_journal_volume 16
_journal_year 2026
_chemical_formula_moiety 'C23 H15 N3 O S'
_chemical_formula_sum 'C23 H15 N3 O S'
_chemical_formula_weight 381.44
_space_group_crystal_system monoclinic
_space_group_IT_number 14
_space_group_name_Hall '-P 2ybc'
_space_group_name_H-M_alt 'P 1 21/c 1'
_atom_sites_solution_hydrogens mixed
_atom_sites_solution_primary difmap
_atom_sites_solution_secondary difmap
_audit_creation_method SHELXL-2019/2
_audit_update_record
;
2025-08-22 deposited with the CCDC.	2026-03-20 downloaded from the CCDC.
;
_cell_angle_alpha 90
_cell_angle_beta 104.649(2)
_cell_angle_gamma 90
_cell_formula_units_Z 4
_cell_length_a 20.2762(5)
_cell_length_b 5.30357(13)
_cell_length_c 16.5308(4)
_cell_measurement_reflns_used 23088
_cell_measurement_temperature 100(2)
_cell_measurement_theta_max 79.89
_cell_measurement_theta_min 2.26
_cell_volume 1719.87(7)
_computing_cell_refinement 'CrysAlisPro 1.171.41.117a (Rigaku OD, 2021)'
_computing_data_collection 'CrysAlisPro 1.171.41.117a (Rigaku OD, 2021)'
_computing_data_reduction 'CrysAlisPro 1.171.41.117a (Rigaku OD, 2021)'
_computing_molecular_graphics 'SHELXTL (Sheldrick, 2015)'
_computing_publication_material 'SHELXTL (Sheldrick, 2015)'
_computing_structure_refinement 'SHELXL (Sheldrick, 2015)'
_computing_structure_solution 'SHELXT (Sheldrick, 2015)'
_diffrn_ambient_temperature 100(2)
_diffrn_measured_fraction_theta_full 0.953
_diffrn_measured_fraction_theta_max 0.957
_diffrn_measurement_device_type 'Rigaku XtaLAB Synergy-S, HyPix-6000HE area-detector'
_diffrn_measurement_method '\f and \w'
_diffrn_radiation_type CuK\a
_diffrn_radiation_wavelength 1.54184
_diffrn_reflns_av_R_equivalents 0.0844
_diffrn_reflns_av_unetI/netI 0.0302
_diffrn_reflns_Laue_measured_fraction_full 0.953
_diffrn_reflns_Laue_measured_fraction_max 0.957
_diffrn_reflns_limit_h_max 24
_diffrn_reflns_limit_h_min -25
_diffrn_reflns_limit_k_max 6
_diffrn_reflns_limit_k_min -6
_diffrn_reflns_limit_l_max 20
_diffrn_reflns_limit_l_min -21
_diffrn_reflns_number 41624
_diffrn_reflns_point_group_measured_fraction_full 0.953
_diffrn_reflns_point_group_measured_fraction_max 0.957
_diffrn_reflns_theta_full 67.684
_diffrn_reflns_theta_max 80.128
_diffrn_reflns_theta_min 2.252
_diffrn_source 'micro-focus sealed X-ray tube'
_exptl_absorpt_coefficient_mu 1.830
_exptl_absorpt_correction_T_max 1.000
_exptl_absorpt_correction_T_min 0.575
_exptl_absorpt_correction_type multi-scan
_exptl_absorpt_process_details
;
CrysAlisPro 1.171.44.99a (Rigaku Oxford Diffraction, 2025).
Empirical absorption correction using spherical harmonics,
implemented in SCALE3 ABSPACK scaling algorithm.
;
_exptl_crystal_colour dark-red
_exptl_crystal_density_diffrn 1.473
_exptl_crystal_description plate
_exptl_crystal_F_000 792
_exptl_crystal_size_max 0.12
_exptl_crystal_size_mid 0.12
_exptl_crystal_size_min 0.02
_refine_diff_density_max 1.195
_refine_diff_density_min -0.707
_refine_diff_density_rms 0.121
_refine_ls_extinction_coef 0.00020(2)
_refine_ls_extinction_expression Fc^*^=kFc[1+0.001xFc^2^\l^3^/sin(2\q)]^-1/4^
_refine_ls_extinction_method 'SHELXL-2019/2 (Sheldrick 2019)'
_refine_ls_goodness_of_fit_ref 1.020
_refine_ls_hydrogen_treatment mixed
_refine_ls_matrix_type full
_refine_ls_number_parameters 258
_refine_ls_number_reflns 3593
_refine_ls_number_restraints 0
_refine_ls_restrained_S_all 1.020
_refine_ls_R_factor_all 0.1056
_refine_ls_R_factor_gt 0.1020
_refine_ls_shift/su_max 0.000
_refine_ls_shift/su_mean 0.000
_refine_ls_structure_factor_coef Fsqd
_refine_ls_weighting_details 'w=1/[\s^2^(Fo^2^)+(0.01P)^2^+22P] where P=(Fo^2^+2Fc^2^)/3'
_refine_ls_weighting_scheme calc
_refine_ls_wR_factor_gt 0.2253
_refine_ls_wR_factor_ref 0.2271
_reflns_Friedel_coverage 0.000
_reflns_number_gt 3412
_reflns_number_total 3593
_reflns_threshold_expression 'I > 2\s(I)'
_cod_data_source_file d5ra10033j2.cif
_cod_data_source_block L4
_cod_original_sg_symbol_H-M 'P 21/c'
_cod_database_code 7251971
_shelx_shelxl_version_number 2019/2
_shelx_space_group_comment
;
The symmetry employed for this shelxl refinement is uniquely defined
by the following loop, which should always be used as a source of
symmetry information in preference to the above space-group names.
They are only intended as comments.
;
_shelx_estimated_absorpt_t_min 0.810
_shelx_estimated_absorpt_t_max 0.964

loop_
_space_group_symop_operation_xyz
'x, y, z'
'-x, y+1/2, -z+1/2'
'-x, -y, -z'
'x, -y-1/2, z-1/2'

loop_
_atom_site_label
_atom_site_type_symbol
_atom_site_fract_x
_atom_site_fract_y
_atom_site_fract_z
_atom_site_U_iso_or_equiv
_atom_site_adp_type
_atom_site_occupancy
_atom_site_site_symmetry_order
_atom_site_calc_flag
_atom_site_refinement_flags_posn
_atom_site_refinement_flags_adp
_atom_site_refinement_flags_occupancy
_atom_site_disorder_assembly
_atom_site_disorder_group
S1 S 0.85621(7) 0.6857(3) 0.37968(8) 0.0221(3) Uani 1 1 d . . . . .
O1 O 0.65704(19) 0.2371(8) 0.4745(2) 0.0232(8) Uani 1 1 d . . . . .
N1 N 0.7527(2) 0.4822(9) 0.4346(3) 0.0200(9) Uani 1 1 d . . . . .
H1 H 0.726(3) 0.484(13) 0.460(4) 0.024 Uiso 1 1 d . U . . .
N2 N 0.7456(2) 0.3291(9) 0.3686(3) 0.0196(9) Uani 1 1 d . . . . .
C2 C 0.8040(3) 0.6599(10) 0.4476(3) 0.0192(10) Uani 1 1 d . . . . .
N3 N 0.8153(2) 0.8145(8) 0.5106(2) 0.0196(9) Uani 1 1 d . . . . .
C4 C 0.8698(2) 0.9668(10) 0.5083(3) 0.0192(10) Uani 1 1 d . . . . .
C5 C 0.8973(3) 0.9273(11) 0.4421(3) 0.0222(11) Uani 1 1 d . . . . .
H5 H 0.934236 1.020859 0.431696 0.027 Uiso 1 1 calc R U . . .
C6 C 0.8937(2) 1.1534(9) 0.5764(3) 0.0174(10) Uani 1 1 d . . . . .
C7 C 0.8725(3) 1.1347(10) 0.6504(3) 0.0210(10) Uani 1 1 d . . . . .
H7 H 0.841815 1.004937 0.656627 0.025 Uiso 1 1 calc R U . . .
C8 C 0.8961(3) 1.3056(10) 0.7147(3) 0.0225(11) Uani 1 1 d . . . . .
H8 H 0.880877 1.292804 0.764357 0.027 Uiso 1 1 calc R U . . .
C9 C 0.9413(3) 1.4934(11) 0.7079(4) 0.0253(11) Uani 1 1 d . . . . .
H9 H 0.957502 1.608710 0.752470 0.030 Uiso 1 1 calc R U . . .
C10 C 0.9627(3) 1.5112(11) 0.6344(3) 0.0247(11) Uani 1 1 d . . . . .
H10 H 0.993522 1.640750 0.628523 0.030 Uiso 1 1 calc R U . . .
C11 C 0.9397(3) 1.3434(10) 0.5705(3) 0.0218(11) Uani 1 1 d . . . . .
H11 H 0.955337 1.356981 0.521196 0.026 Uiso 1 1 calc R U . . .
C12 C 0.6985(3) 0.1530(10) 0.3552(3) 0.0201(10) Uani 1 1 d . . . . .
C13 C 0.6537(3) 0.1048(10) 0.4108(3) 0.0204(10) Uani 1 1 d . . . . .
C14 C 0.6042(3) -0.1009(10) 0.3887(3) 0.0207(10) Uani 1 1 d . . . . .
C15 C 0.5562(3) -0.1305(11) 0.4363(3) 0.0227(11) Uani 1 1 d . . . . .
H15 H 0.556677 -0.018800 0.481399 0.027 Uiso 1 1 calc R U . . .
C16 C 0.5084(3) -0.3206(11) 0.4179(4) 0.0260(12) Uani 1 1 d . . . . .
H16 H 0.475551 -0.338095 0.449482 0.031 Uiso 1 1 calc R U . . .
C17 C 0.5085(3) -0.4874(11) 0.3527(3) 0.0243(11) Uani 1 1 d . . . . .
H17 H 0.476430 -0.621323 0.340889 0.029 Uiso 1 1 calc R U . . .
C18 C 0.5555(3) -0.4584(11) 0.3048(3) 0.0221(11) Uani 1 1 d . . . . .
H18 H 0.554995 -0.573919 0.260749 0.026 Uiso 1 1 calc R U . . .
C19 C 0.6036(3) -0.2619(10) 0.3202(3) 0.0194(10) Uani 1 1 d . . . . .
C20 C 0.6502(3) -0.2165(10) 0.2659(3) 0.0191(10) Uani 1 1 d . . . . .
C21 C 0.6499(3) -0.3712(11) 0.1975(3) 0.0230(11) Uani 1 1 d . . . . .
H21 H 0.620577 -0.513755 0.186847 0.028 Uiso 1 1 calc R U . . .
C22 C 0.6917(3) -0.3197(11) 0.1448(3) 0.0254(12) Uani 1 1 d . . . . .
H22 H 0.691920 -0.429465 0.099507 0.030 Uiso 1 1 calc R U . . .
C23 C 0.7332(3) -0.1073(12) 0.1585(3) 0.0264(12) Uani 1 1 d . . . . .
H23 H 0.760789 -0.069107 0.121489 0.032 Uiso 1 1 calc R U . . .
C24 C 0.7343(3) 0.0482(11) 0.2258(3) 0.0222(11) Uani 1 1 d . . . . .
H24 H 0.762800 0.193078 0.234814 0.027 Uiso 1 1 calc R U . . .
C25 C 0.6937(3) -0.0059(10) 0.2814(3) 0.0194(10) Uani 1 1 d . . . . .

loop_
_atom_site_aniso_label
_atom_site_aniso_U_11
_atom_site_aniso_U_22
_atom_site_aniso_U_33
_atom_site_aniso_U_23
_atom_site_aniso_U_13
_atom_site_aniso_U_12
S1 0.0271(6) 0.0250(7) 0.0166(6) -0.0011(5) 0.0098(5) -0.0019(5)
O1 0.0302(19) 0.024(2) 0.0177(17) -0.0026(15) 0.0111(15) -0.0023(16)
N1 0.024(2) 0.022(2) 0.015(2) -0.0007(17) 0.0076(17) -0.0053(18)
N2 0.022(2) 0.022(2) 0.0145(19) -0.0013(17) 0.0033(16) 0.0008(17)
C2 0.022(2) 0.022(3) 0.016(2) 0.003(2) 0.0091(19) 0.001(2)
N3 0.027(2) 0.018(2) 0.0124(18) -0.0002(16) 0.0033(16) 0.0007(17)
C4 0.016(2) 0.027(3) 0.015(2) 0.007(2) 0.0056(18) 0.005(2)
C5 0.029(3) 0.021(3) 0.019(2) 0.001(2) 0.009(2) -0.004(2)
C6 0.020(2) 0.015(2) 0.019(2) 0.0016(19) 0.0059(18) 0.0029(18)
C7 0.020(2) 0.023(3) 0.022(2) -0.004(2) 0.0089(19) -0.003(2)
C8 0.022(2) 0.020(3) 0.028(3) -0.006(2) 0.010(2) -0.001(2)
C9 0.024(3) 0.023(3) 0.028(3) -0.003(2) 0.006(2) 0.002(2)
C10 0.023(3) 0.023(3) 0.027(3) 0.002(2) 0.004(2) -0.001(2)
C11 0.025(2) 0.022(3) 0.022(2) 0.004(2) 0.011(2) -0.001(2)
C12 0.021(2) 0.021(3) 0.019(2) 0.003(2) 0.0057(19) 0.002(2)
C13 0.024(2) 0.024(3) 0.014(2) -0.003(2) 0.0058(19) 0.003(2)
C14 0.023(2) 0.022(3) 0.018(2) 0.001(2) 0.0067(19) 0.002(2)
C15 0.027(3) 0.026(3) 0.016(2) -0.001(2) 0.009(2) 0.002(2)
C16 0.025(3) 0.029(3) 0.026(3) 0.003(2) 0.009(2) -0.001(2)
C17 0.027(3) 0.024(3) 0.021(2) 0.003(2) 0.004(2) -0.003(2)
C18 0.028(3) 0.022(3) 0.016(2) 0.003(2) 0.0052(19) -0.001(2)
C19 0.024(2) 0.018(2) 0.016(2) 0.0050(19) 0.0039(19) 0.001(2)
C20 0.022(2) 0.023(3) 0.013(2) 0.0012(19) 0.0038(18) 0.006(2)
C21 0.029(3) 0.022(3) 0.018(2) -0.002(2) 0.007(2) 0.002(2)
C22 0.034(3) 0.029(3) 0.012(2) -0.001(2) 0.005(2) 0.006(2)
C23 0.027(3) 0.031(3) 0.022(3) -0.003(2) 0.008(2) 0.005(2)
C24 0.021(2) 0.029(3) 0.018(2) 0.001(2) 0.0084(19) 0.003(2)
C25 0.021(2) 0.023(3) 0.014(2) 0.003(2) 0.0049(18) 0.004(2)

loop_
_atom_type_symbol
_atom_type_description
_atom_type_scat_dispersion_real
_atom_type_scat_dispersion_imag
_atom_type_scat_source
C C 0.0181 0.0091 'International Tables Vol C Tables 4.2.6.8 and 6.1.1.4'
H H 0.0000 0.0000 'International Tables Vol C Tables 4.2.6.8 and 6.1.1.4'
N N 0.0311 0.0180 'International Tables Vol C Tables 4.2.6.8 and 6.1.1.4'
O O 0.0492 0.0322 'International Tables Vol C Tables 4.2.6.8 and 6.1.1.4'
S S 0.3331 0.5567 'International Tables Vol C Tables 4.2.6.8 and 6.1.1.4'

loop_
_geom_angle_atom_site_label_1
_geom_angle_atom_site_label_2
_geom_angle_atom_site_label_3
_geom_angle
_geom_angle_site_symmetry_1
_geom_angle_site_symmetry_3
_geom_angle_publ_flag
C5 S1 C2 87.3(3) . . ?
N2 N1 C2 117.7(4) . . ?
N2 N1 H1 120(5) . . ?
C2 N1 H1 122(5) . . ?
C12 N2 N1 119.5(4) . . ?
N3 C2 N1 122.0(4) . . ?
N3 C2 S1 117.2(4) . . ?
N1 C2 S1 120.8(4) . . ?
C2 N3 C4 109.1(4) . . ?
C5 C4 N3 115.2(5) . . ?
C5 C4 C6 126.2(5) . . ?
N3 C4 C6 118.7(4) . . ?
C4 C5 S1 111.2(4) . . ?
C4 C5 H5 124.4 . . ?
S1 C5 H5 124.4 . . ?
C11 C6 C7 118.1(5) . . ?
C11 C6 C4 121.7(4) . . ?
C7 C6 C4 120.1(5) . . ?
C8 C7 C6 120.0(5) . . ?
C8 C7 H7 120.0 . . ?
C6 C7 H7 120.0 . . ?
C9 C8 C7 121.3(5) . . ?
C9 C8 H8 119.4 . . ?
C7 C8 H8 119.4 . . ?
C8 C9 C10 118.7(5) . . ?
C8 C9 H9 120.6 . . ?
C10 C9 H9 120.6 . . ?
C11 C10 C9 120.5(5) . . ?
C11 C10 H10 119.8 . . ?
C9 C10 H10 119.8 . . ?
C10 C11 C6 121.4(5) . . ?
C10 C11 H11 119.3 . . ?
C6 C11 H11 119.3 . . ?
N2 C12 C13 123.8(5) . . ?
N2 C12 C25 116.2(4) . . ?
C13 C12 C25 120.0(5) . . ?
O1 C13 C14 121.0(5) . . ?
O1 C13 C12 121.2(5) . . ?
C14 C13 C12 117.8(4) . . ?
C15 C14 C19 120.8(5) . . ?
C15 C14 C13 118.1(5) . . ?
C19 C14 C13 121.1(4) . . ?
C16 C15 C14 120.3(5) . . ?
C16 C15 H15 119.8 . . ?
C14 C15 H15 119.8 . . ?
C15 C16 C17 119.8(5) . . ?
C15 C16 H16 120.1 . . ?
C17 C16 H16 120.1 . . ?
C18 C17 C16 120.3(5) . . ?
C18 C17 H17 119.9 . . ?
C16 C17 H17 119.9 . . ?
C17 C18 C19 121.5(5) . . ?
C17 C18 H18 119.3 . . ?
C19 C18 H18 119.3 . . ?
C18 C19 C14 117.2(5) . . ?
C18 C19 C20 122.1(5) . . ?
C14 C19 C20 120.6(5) . . ?
C21 C20 C25 119.3(5) . . ?
C21 C20 C19 121.5(5) . . ?
C25 C20 C19 119.1(4) . . ?
C22 C21 C20 120.9(5) . . ?
C22 C21 H21 119.5 . . ?
C20 C21 H21 119.5 . . ?
C21 C22 C23 119.9(5) . . ?
C21 C22 H22 120.0 . . ?
C23 C22 H22 120.0 . . ?
C24 C23 C22 120.1(5) . . ?
C24 C23 H23 120.0 . . ?
C22 C23 H23 120.0 . . ?
C23 C24 C25 120.7(5) . . ?
C23 C24 H24 119.7 . . ?
C25 C24 H24 119.7 . . ?
C20 C25 C24 119.0(5) . . ?
C20 C25 C12 121.0(4) . . ?
C24 C25 C12 119.9(5) . . ?

loop_
_geom_bond_atom_site_label_1
_geom_bond_atom_site_label_2
_geom_bond_distance
_geom_bond_site_symmetry_2
_geom_bond_publ_flag
S1 C5 1.722(6) . ?
S1 C2 1.733(5) . ?
O1 C13 1.253(6) . ?
N1 N2 1.338(6) . ?
N1 C2 1.379(7) . ?
N1 H1 0.77(7) . ?
N2 C12 1.313(7) . ?
C2 N3 1.299(7) . ?
N3 C4 1.378(7) . ?
C4 C5 1.364(7) . ?
C4 C6 1.485(7) . ?
C5 H5 0.9500 . ?
C6 C11 1.393(7) . ?
C6 C7 1.400(7) . ?
C7 C8 1.386(7) . ?
C7 H7 0.9500 . ?
C8 C9 1.377(8) . ?
C8 H8 0.9500 . ?
C9 C10 1.393(8) . ?
C9 H9 0.9500 . ?
C10 C11 1.369(8) . ?
C10 H10 0.9500 . ?
C11 H11 0.9500 . ?
C12 C13 1.468(7) . ?
C12 C25 1.466(7) . ?
C13 C14 1.465(7) . ?
C14 C15 1.408(7) . ?
C14 C19 1.415(7) . ?
C15 C16 1.377(8) . ?
C15 H15 0.9500 . ?
C16 C17 1.395(8) . ?
C16 H16 0.9500 . ?
C17 C18 1.391(7) . ?
C17 H17 0.9500 . ?
C18 C19 1.406(7) . ?
C18 H18 0.9500 . ?
C19 C20 1.479(7) . ?
C20 C21 1.395(7) . ?
C20 C25 1.406(7) . ?
C21 C22 1.387(7) . ?
C21 H21 0.9500 . ?
C22 C23 1.390(8) . ?
C22 H22 0.9500 . ?
C23 C24 1.381(7) . ?
C23 H23 0.9500 . ?
C24 C25 1.410(7) . ?
C24 H24 0.9500 . ?

loop_
_geom_hbond_atom_site_label_D
_geom_hbond_atom_site_label_H
_geom_hbond_atom_site_label_A
_geom_hbond_distance_DH
_geom_hbond_distance_HA
_geom_hbond_distance_DA
_geom_hbond_angle_DHA
_geom_hbond_site_symmetry_A
_geom_hbond_publ_flag
N1 H1 O1 0.77(7) 1.97(7) 2.556(6) 133(7) . yes

loop_
_geom_torsion_atom_site_label_1
_geom_torsion_atom_site_label_2
_geom_torsion_atom_site_label_3
_geom_torsion_atom_site_label_4
_geom_torsion
_geom_torsion_site_symmetry_1
_geom_torsion_site_symmetry_2
_geom_torsion_site_symmetry_3
_geom_torsion_site_symmetry_4
_geom_torsion_publ_flag
C2 N1 N2 C12 178.3(5) . . . . ?
N2 N1 C2 N3 -179.1(5) . . . . ?
N2 N1 C2 S1 0.9(7) . . . . ?
C5 S1 C2 N3 0.1(4) . . . . ?
C5 S1 C2 N1 -180.0(5) . . . . ?
N1 C2 N3 C4 179.1(5) . . . . ?
S1 C2 N3 C4 -1.0(6) . . . . ?
C2 N3 C4 C5 1.6(6) . . . . ?
C2 N3 C4 C6 -177.8(4) . . . . ?
N3 C4 C5 S1 -1.6(6) . . . . ?
C6 C4 C5 S1 177.8(4) . . . . ?
C2 S1 C5 C4 0.8(4) . . . . ?
C5 C4 C6 C11 12.7(8) . . . . ?
N3 C4 C6 C11 -167.9(5) . . . . ?
C5 C4 C6 C7 -164.5(5) . . . . ?
N3 C4 C6 C7 14.9(7) . . . . ?
C11 C6 C7 C8 1.2(8) . . . . ?
C4 C6 C7 C8 178.5(5) . . . . ?
C6 C7 C8 C9 -0.9(8) . . . . ?
C7 C8 C9 C10 0.6(8) . . . . ?
C8 C9 C10 C11 -0.6(8) . . . . ?
C9 C10 C11 C6 0.9(8) . . . . ?
C7 C6 C11 C10 -1.2(8) . . . . ?
C4 C6 C11 C10 -178.4(5) . . . . ?
N1 N2 C12 C13 -2.5(8) . . . . ?
N1 N2 C12 C25 179.7(4) . . . . ?
N2 C12 C13 O1 1.9(8) . . . . ?
C25 C12 C13 O1 179.6(5) . . . . ?
N2 C12 C13 C14 -179.0(5) . . . . ?
C25 C12 C13 C14 -1.3(7) . . . . ?
O1 C13 C14 C15 6.0(8) . . . . ?
C12 C13 C14 C15 -173.1(5) . . . . ?
O1 C13 C14 C19 -175.5(5) . . . . ?
C12 C13 C14 C19 5.4(7) . . . . ?
C19 C14 C15 C16 1.3(8) . . . . ?
C13 C14 C15 C16 179.8(5) . . . . ?
C14 C15 C16 C17 1.2(8) . . . . ?
C15 C16 C17 C18 -1.7(8) . . . . ?
C16 C17 C18 C19 -0.2(8) . . . . ?
C17 C18 C19 C14 2.6(8) . . . . ?
C17 C18 C19 C20 -175.1(5) . . . . ?
C15 C14 C19 C18 -3.1(7) . . . . ?
C13 C14 C19 C18 178.4(5) . . . . ?
C15 C14 C19 C20 174.7(5) . . . . ?
C13 C14 C19 C20 -3.8(7) . . . . ?
C18 C19 C20 C21 -1.6(8) . . . . ?
C14 C19 C20 C21 -179.3(5) . . . . ?
C18 C19 C20 C25 175.5(5) . . . . ?
C14 C19 C20 C25 -2.2(7) . . . . ?
C25 C20 C21 C22 0.0(8) . . . . ?
C19 C20 C21 C22 177.0(5) . . . . ?
C20 C21 C22 C23 -1.9(8) . . . . ?
C21 C22 C23 C24 1.9(8) . . . . ?
C22 C23 C24 C25 0.0(8) . . . . ?
C21 C20 C25 C24 2.0(7) . . . . ?
C19 C20 C25 C24 -175.2(5) . . . . ?
C21 C20 C25 C12 -176.5(5) . . . . ?
C19 C20 C25 C12 6.4(7) . . . . ?
C23 C24 C25 C20 -2.0(8) . . . . ?
C23 C24 C25 C12 176.5(5) . . . . ?
N2 C12 C25 C20 173.2(5) . . . . ?
C13 C12 C25 C20 -4.7(7) . . . . ?
N2 C12 C25 C24 -5.2(7) . . . . ?
C13 C12 C25 C24 176.9(5) . . . . ?
